data_4086475
loop_
_publ_author_name
'Korb, Marcus'
'Swarts, Pieter J.'
'Miesel, Dominique'
'Hildebrandt, Alexander'
'Swarts, Jannie C.'
'Lang, Heinrich'

_publ_section_title
;
 Nucleophilic Aromatic Substitution Reactions for the Synthesis of
 Ferrocenyl Aryl Ethers
;
_journal_issue 9
_journal_name_full Organometallics
_journal_page_first 1287
_journal_paper_doi 10.1021/acs.organomet.6b00157
_journal_volume 35
_journal_year 2016
_chemical_formula_moiety 'C16 H13 Fe N O3'
_chemical_formula_sum 'C16 H13 Fe N O3'
_chemical_formula_weight 323.12
_chemical_name_systematic
;
 ?
;
_space_group_crystal_system monoclinic
_space_group_IT_number 14
_space_group_name_Hall '-P 2yn'
_space_group_name_H-M_alt 'P 1 21/n 1'
_symmetry_space_group_name_Hall '-P 2yn'
_symmetry_space_group_name_H-M 'P 1 21/n 1'
_atom_sites_solution_hydrogens geom
_audit_creation_method SHELXL-2013
_cell_angle_alpha 90
_cell_angle_beta 107.86(2)
_cell_angle_gamma 90
_cell_formula_units_Z 4
_cell_length_a 11.065(3)
_cell_length_b 10.792(2)
_cell_length_c 11.8254(16)
_cell_measurement_reflns_used 1202
_cell_measurement_temperature 110
_cell_measurement_theta_max 25.8390
_cell_measurement_theta_min 4.0170
_cell_volume 1344.1(5)
_computing_cell_refinement
;
CrysAlisPro, Agilent Technologies,
Version 1.171.37.31 (release 14-01-2014 CrysAlis171 .NET)
(compiled Jan 14 2014,18:38:05)
;
_computing_data_collection
;
CrysAlisPro, Agilent Technologies,
Version 1.171.37.31 (release 14-01-2014 CrysAlis171 .NET)
(compiled Jan 14 2014,18:38:05)
;
_computing_data_reduction
;
CrysAlisPro, Agilent Technologies,
Version 1.171.37.31 (release 14-01-2014 CrysAlis171 .NET)
(compiled Jan 14 2014,18:38:05)
;
_computing_structure_refinement 'SHELXL-2013 (Sheldrick, 2013)'
_computing_structure_solution 'SHELXS-2013 (Sheldrick, 2013)'
_diffrn_ambient_temperature 110
_diffrn_measured_fraction_theta_full 0.997
_diffrn_measured_fraction_theta_max 0.997
_diffrn_measurement_device_type 'oxford gemini s'
_diffrn_measurement_method '\w scans'
_diffrn_radiation_type MoK\a
_diffrn_radiation_wavelength 0.71073
_diffrn_reflns_av_R_equivalents 0.0536
_diffrn_reflns_av_unetI/netI 0.0871
_diffrn_reflns_Laue_measured_fraction_full 0.997
_diffrn_reflns_Laue_measured_fraction_max 0.997
_diffrn_reflns_limit_h_max 13
_diffrn_reflns_limit_h_min -8
_diffrn_reflns_limit_k_max 10
_diffrn_reflns_limit_k_min -12
_diffrn_reflns_limit_l_max 11
_diffrn_reflns_limit_l_min -14
_diffrn_reflns_number 4798
_diffrn_reflns_point_group_measured_fraction_full 0.997
_diffrn_reflns_point_group_measured_fraction_max 0.997
_diffrn_reflns_theta_full 25.000
_diffrn_reflns_theta_max 24.999
_diffrn_reflns_theta_min 2.904
_diffrn_standards_decay_% 0
_diffrn_standards_interval_count 50
_diffrn_standards_interval_time 10
_diffrn_standards_number 2
_exptl_absorpt_coefficient_mu 1.131
_exptl_absorpt_correction_T_max 1.00000
_exptl_absorpt_correction_T_min 0.89467
_exptl_absorpt_correction_type multi-scan
_exptl_absorpt_process_details
;
CrysAlisPro, Agilent Technologies,
Version 1.171.37.31 (release 14-01-2014 CrysAlis171 .NET)
(compiled Jan 14 2014,18:38:05)
Empirical absorption correction using spherical harmonics,
 implemented in SCALE3 ABSPACK scaling algorithm.
;
_exptl_crystal_colour orange
_exptl_crystal_density_diffrn 1.597
_exptl_crystal_description plate
_exptl_crystal_F_000 664
_exptl_crystal_size_max 0.1
_exptl_crystal_size_mid 0.1
_exptl_crystal_size_min 0.01
_refine_diff_density_max 0.466
_refine_diff_density_min -0.379
_refine_diff_density_rms 0.082
_refine_ls_extinction_method none
_refine_ls_goodness_of_fit_ref 0.980
_refine_ls_hydrogen_treatment constr
_refine_ls_matrix_type full
_refine_ls_number_parameters 190
_refine_ls_number_reflns 2356
_refine_ls_number_restraints 0
_refine_ls_restrained_S_all 0.980
_refine_ls_R_factor_all 0.0779
_refine_ls_R_factor_gt 0.0483
_refine_ls_shift/su_max 0.001
_refine_ls_shift/su_mean 0.000
_refine_ls_structure_factor_coef Fsqd
_refine_ls_weighting_details 'w=1/[\s^2^(Fo^2^)+(0.0247P)^2^] where P=(Fo^2^+2Fc^2^)/3'
_refine_ls_weighting_scheme calc
_refine_ls_wR_factor_gt 0.0790
_refine_ls_wR_factor_ref 0.0878
_reflns_Friedel_coverage 0.000
_reflns_number_gt 1732
_reflns_number_total 2356
_reflns_threshold_expression 'I > 2\s(I)'
_cod_data_source_file om6b00157_si_002.cif
_cod_data_source_block MK-FcOPhPNO2
_cod_depositor_comments 'Adding full bibliography for 4086474--4086481.cif.'
_cod_database_code 4086475
_shelx_space_group_comment
;
The symmetry employed for this shelxl refinement is uniquely defined
by the following loop, which should always be used as a source of
symmetry information in preference to the above space-group names.
They are only intended as comments.
;
_shelxl_version_number 2013-4

loop_
_space_group_symop_operation_xyz
'x, y, z'
'-x+1/2, y+1/2, -z+1/2'
'-x, -y, -z'
'x-1/2, -y-1/2, z-1/2'

loop_
_atom_site_label
_atom_site_type_symbol
_atom_site_fract_x
_atom_site_fract_y
_atom_site_fract_z
_atom_site_U_iso_or_equiv
_atom_site_adp_type
_atom_site_occupancy
_atom_site_site_symmetry_order
_atom_site_calc_flag
_atom_site_refinement_flags_posn
_atom_site_refinement_flags_adp
C1 C 0.2204(3) 0.6992(3) 0.0067(3) 0.0170(9) Uani 1 1 d . .
C2 C 0.2122(3) 0.7968(3) -0.0754(3) 0.0202(9) Uani 1 1 d . .
H2 H 0.2669 0.8121 -0.1198 0.024 Uiso 1 1 calc R U
C3 C 0.1035(4) 0.8662(3) -0.0758(3) 0.0222(9) Uani 1 1 d . .
H3 H 0.0742 0.9367 -0.1211 0.027 Uiso 1 1 calc R U
C4 C 0.0471(3) 0.8113(3) 0.0036(3) 0.0241(10) Uani 1 1 d . .
H4 H -0.0253 0.8396 0.0196 0.029 Uiso 1 1 calc R U
C5 C 0.1192(3) 0.7055(3) 0.0550(3) 0.0205(9) Uani 1 1 d . .
H5 H 0.1028 0.6513 0.1097 0.025 Uiso 1 1 calc R U
C6 C 0.3997(4) 0.8676(3) 0.2197(3) 0.0241(9) Uani 1 1 d . .
H6 H 0.4610 0.8057 0.2347 0.029 Uiso 1 1 calc R U
C7 C 0.3899(4) 0.9683(3) 0.1403(3) 0.0219(9) Uani 1 1 d . .
H7 H 0.4434 0.9848 0.0950 0.026 Uiso 1 1 calc R U
C8 C 0.2828(4) 1.0391(3) 0.1432(3) 0.0231(10) Uani 1 1 d . .
H8 H 0.2537 1.1107 0.0997 0.028 Uiso 1 1 calc R U
C9 C 0.2280(4) 0.9825(3) 0.2233(3) 0.0245(10) Uani 1 1 d . .
H9 H 0.1563 1.0097 0.2412 0.029 Uiso 1 1 calc R U
C10 C 0.3022(4) 0.8765(3) 0.2717(3) 0.0254(10) Uani 1 1 d . .
H10 H 0.2884 0.8226 0.3279 0.031 Uiso 1 1 calc R U
C11 C 0.2895(3) 0.4957(3) -0.0178(3) 0.0148(8) Uani 1 1 d . .
C12 C 0.1748(3) 0.4672(3) -0.1011(3) 0.0170(9) Uani 1 1 d . .
H12 H 0.1102 0.5259 -0.1229 0.020 Uiso 1 1 calc R U
C13 C 0.1572(3) 0.3504(3) -0.1517(3) 0.0168(8) Uani 1 1 d . .
H13 H 0.0806 0.3296 -0.2080 0.020 Uiso 1 1 calc R U
C14 C 0.2539(3) 0.2654(3) -0.1180(3) 0.0156(8) Uani 1 1 d . .
C15 C 0.3692(3) 0.2925(3) -0.0338(3) 0.0184(9) Uani 1 1 d . .
H15 H 0.4336 0.2337 -0.0120 0.022 Uiso 1 1 calc R U
C16 C 0.3856(3) 0.4083(3) 0.0166(3) 0.0157(8) Uani 1 1 d . .
H16 H 0.4616 0.4282 0.0741 0.019 Uiso 1 1 calc R U
N1 N 0.2352(3) 0.1416(3) -0.1718(3) 0.0203(7) Uani 1 1 d . .
O1 O 0.3175(2) 0.6097(2) 0.0353(2) 0.0187(6) Uani 1 1 d . .
O2 O 0.3224(2) 0.0667(2) -0.1403(2) 0.0264(7) Uani 1 1 d . .
O3 O 0.1322(3) 0.1186(2) -0.2458(2) 0.0313(7) Uani 1 1 d . .
Fe1 Fe 0.22959(5) 0.86156(4) 0.09103(5) 0.01676(17) Uani 1 1 d . .

loop_
_atom_site_aniso_label
_atom_site_aniso_U_11
_atom_site_aniso_U_22
_atom_site_aniso_U_33
_atom_site_aniso_U_23
_atom_site_aniso_U_13
_atom_site_aniso_U_12
C1 0.011(2) 0.0147(18) 0.018(2) -0.0009(17) -0.0056(17) 0.0004(17)
C2 0.018(2) 0.023(2) 0.016(2) -0.0009(17) -0.0009(18) -0.0045(19)
C3 0.024(2) 0.0134(18) 0.020(2) -0.0002(17) -0.0068(18) 0.0000(19)
C4 0.012(2) 0.025(2) 0.030(2) -0.0071(19) -0.0019(19) 0.0011(19)
C5 0.017(2) 0.0167(19) 0.024(2) -0.0004(17) 0.0017(19) -0.0061(18)
C6 0.022(2) 0.0176(19) 0.024(2) -0.0048(19) -0.0063(19) 0.0046(19)
C7 0.022(2) 0.023(2) 0.017(2) -0.0020(17) -0.0006(18) -0.0066(19)
C8 0.026(2) 0.0161(19) 0.019(2) -0.0023(17) -0.0059(19) 0.0022(19)
C9 0.023(2) 0.026(2) 0.023(2) -0.0105(19) 0.005(2) -0.0022(19)
C10 0.038(3) 0.018(2) 0.015(2) -0.0035(17) 0.0000(19) -0.004(2)
C11 0.016(2) 0.0141(18) 0.014(2) 0.0002(16) 0.0034(17) -0.0025(17)
C12 0.014(2) 0.0173(19) 0.019(2) 0.0048(17) 0.0029(18) 0.0080(17)
C13 0.0114(19) 0.022(2) 0.0121(19) -0.0001(17) -0.0038(16) -0.0048(18)
C14 0.018(2) 0.0095(17) 0.017(2) -0.0007(15) 0.0020(18) -0.0060(17)
C15 0.013(2) 0.018(2) 0.022(2) 0.0035(17) 0.0023(18) 0.0051(18)
C16 0.0100(19) 0.0196(19) 0.014(2) -0.0008(16) -0.0020(17) -0.0041(17)
N1 0.0221(19) 0.0194(17) 0.0191(18) -0.0013(16) 0.0059(15) -0.0001(17)
O1 0.0135(14) 0.0145(13) 0.0230(14) -0.0024(11) -0.0016(12) 0.0005(11)
O2 0.0247(16) 0.0192(14) 0.0336(17) -0.0034(12) 0.0066(14) 0.0055(13)
O3 0.0268(16) 0.0289(16) 0.0284(16) -0.0095(13) -0.0063(14) -0.0012(14)
Fe1 0.0158(3) 0.0155(3) 0.0147(3) -0.0022(3) -0.0014(2) -0.0002(3)

loop_
_atom_type_symbol
_atom_type_description
_atom_type_scat_dispersion_real
_atom_type_scat_dispersion_imag
_atom_type_scat_source
C C 0.0033 0.0016 'International Tables Vol C Tables 4.2.6.8 and 6.1.1.4'
N N 0.0061 0.0033 'International Tables Vol C Tables 4.2.6.8 and 6.1.1.4'
O O 0.0106 0.0060 'International Tables Vol C Tables 4.2.6.8 and 6.1.1.4'
Fe Fe 0.3463 0.8444 'International Tables Vol C Tables 4.2.6.8 and 6.1.1.4'
H H 0.0000 0.0000 'International Tables Vol C Tables 4.2.6.8 and 6.1.1.4'

loop_
_geom_angle_atom_site_label_1
_geom_angle_atom_site_label_2
_geom_angle_atom_site_label_3
_geom_angle
O1 C1 C5 125.5(3)
O1 C1 C2 124.0(3)
C5 C1 C2 110.5(3)
O1 C1 Fe1 124.3(2)
C5 C1 Fe1 71.4(2)
C2 C1 Fe1 70.94(19)
C3 C2 C1 105.8(3)
C3 C2 Fe1 69.5(2)
C1 C2 Fe1 68.1(2)
C3 C2 H2 127.1
C1 C2 H2 127.1
Fe1 C2 H2 126.8
C4 C3 C2 109.0(3)
C4 C3 Fe1 69.9(2)
C2 C3 Fe1 69.8(2)
C4 C3 H3 125.5
C2 C3 H3 125.5
Fe1 C3 H3 126.3
C3 C4 C5 108.6(3)
C3 C4 Fe1 69.7(2)
C5 C4 Fe1 70.0(2)
C3 C4 H4 125.7
C5 C4 H4 125.7
Fe1 C4 H4 126.2
C1 C5 C4 106.1(3)
C1 C5 Fe1 68.00(19)
C4 C5 Fe1 69.40(19)
C1 C5 H5 126.9
C4 C5 H5 126.9
Fe1 C5 H5 127.2
C10 C6 C7 109.0(3)
C10 C6 Fe1 70.6(2)
C7 C6 Fe1 70.3(2)
C10 C6 H6 125.5
C7 C6 H6 125.5
Fe1 C6 H6 125.2
C8 C7 C6 107.0(4)
C8 C7 Fe1 69.7(2)
C6 C7 Fe1 68.9(2)
C8 C7 H7 126.5
C6 C7 H7 126.5
Fe1 C7 H7 126.5
C9 C8 C7 108.5(3)
C9 C8 Fe1 69.7(2)
C7 C8 Fe1 69.7(2)
C9 C8 H8 125.8
C7 C8 H8 125.8
Fe1 C8 H8 126.4
C8 C9 C10 107.8(4)
C8 C9 Fe1 69.9(2)
C10 C9 Fe1 69.8(2)
C8 C9 H9 126.1
C10 C9 H9 126.1
Fe1 C9 H9 125.8
C6 C10 C9 107.7(3)
C6 C10 Fe1 69.1(2)
C9 C10 Fe1 69.5(2)
C6 C10 H10 126.1
C9 C10 H10 126.1
Fe1 C10 H10 126.8
O1 C11 C12 123.7(3)
O1 C11 C16 115.5(3)
C12 C11 C16 120.8(3)
C11 C12 C13 119.2(3)
C11 C12 H12 120.4
C13 C12 H12 120.4
C14 C13 C12 119.3(3)
C14 C13 H13 120.3
C12 C13 H13 120.3
C13 C14 C15 122.0(3)
C13 C14 N1 119.3(3)
C15 C14 N1 118.7(3)
C16 C15 C14 118.3(3)
C16 C15 H15 120.8
C14 C15 H15 120.8
C15 C16 C11 120.3(3)
C15 C16 H16 119.9
C11 C16 H16 119.9
O2 N1 O3 123.7(3)
O2 N1 C14 118.4(3)
O3 N1 C14 117.9(3)
C11 O1 C1 117.2(2)
C1 Fe1 C6 107.18(14)
C1 Fe1 C3 67.95(14)
C6 Fe1 C3 158.21(16)
C1 Fe1 C9 158.38(15)
C6 Fe1 C9 68.18(15)
C3 Fe1 C9 124.19(15)
C1 Fe1 C8 159.46(16)
C6 Fe1 C8 68.14(14)
C3 Fe1 C8 108.52(15)
C9 Fe1 C8 40.39(14)
C1 Fe1 C4 67.90(14)
C6 Fe1 C4 159.47(16)
C3 Fe1 C4 40.40(15)
C9 Fe1 C4 108.60(16)
C8 Fe1 C4 123.46(15)
C1 Fe1 C2 40.99(13)
C6 Fe1 C2 121.74(15)
C3 Fe1 C2 40.61(14)
C9 Fe1 C2 159.60(15)
C8 Fe1 C2 123.06(15)
C4 Fe1 C2 68.54(16)
C1 Fe1 C7 122.82(15)
C6 Fe1 C7 40.77(13)
C3 Fe1 C7 122.59(15)
C9 Fe1 C7 68.38(16)
C8 Fe1 C7 40.63(14)
C4 Fe1 C7 158.75(14)
C2 Fe1 C7 106.55(15)
C1 Fe1 C10 122.16(14)
C6 Fe1 C10 40.22(15)
C3 Fe1 C10 160.45(16)
C9 Fe1 C10 40.74(14)
C8 Fe1 C10 68.06(14)
C4 Fe1 C10 124.13(17)
C2 Fe1 C10 157.63(15)
C7 Fe1 C10 68.25(15)
C1 Fe1 C5 40.62(14)
C6 Fe1 C5 122.71(14)
C3 Fe1 C5 68.36(15)
C9 Fe1 C5 122.73(16)
C8 Fe1 C5 158.82(16)
C4 Fe1 C5 40.61(13)
C2 Fe1 C5 69.15(15)
C7 Fe1 C5 158.94(14)
C10 Fe1 C5 107.45(15)

loop_
_geom_bond_atom_site_label_1
_geom_bond_atom_site_label_2
_geom_bond_distance
C1 O1 1.406(4)
C1 C5 1.407(5)
C1 C2 1.417(5)
C1 Fe1 2.003(3)
C2 C3 1.415(5)
C2 Fe1 2.041(4)
C2 H2 0.9300
C3 C4 1.408(5)
C3 Fe1 2.037(4)
C3 H3 0.9300
C4 C5 1.418(5)
C4 Fe1 2.040(4)
C4 H4 0.9300
C5 Fe1 2.047(3)
C5 H5 0.9300
C6 C10 1.400(5)
C6 C7 1.418(5)
C6 Fe1 2.026(4)
C6 H6 0.9300
C7 C8 1.419(5)
C7 Fe1 2.044(4)
C7 H7 0.9300
C8 C9 1.410(5)
C8 Fe1 2.043(3)
C8 H8 0.9300
C9 C10 1.422(5)
C9 Fe1 2.041(4)
C9 H9 0.9300
C10 Fe1 2.046(4)
C10 H10 0.9300
C11 O1 1.373(4)
C11 C12 1.382(4)
C11 C16 1.386(5)
C12 C13 1.384(4)
C12 H12 0.9300
C13 C14 1.372(5)
C13 H13 0.9300
C14 C15 1.388(5)
C14 N1 1.467(4)
C15 C16 1.372(4)
C15 H15 0.9300
C16 H16 0.9300
N1 O2 1.225(3)
N1 O3 1.231(3)

loop_
_geom_torsion_atom_site_label_1
_geom_torsion_atom_site_label_2
_geom_torsion_atom_site_label_3
_geom_torsion_atom_site_label_4
_geom_torsion
O1 C1 C2 C3 -178.7(3)
C5 C1 C2 C3 1.0(4)
Fe1 C1 C2 C3 -59.7(2)
O1 C1 C2 Fe1 -119.1(3)
C5 C1 C2 Fe1 60.6(2)
C1 C2 C3 C4 -0.4(4)
Fe1 C2 C3 C4 -59.1(2)
C1 C2 C3 Fe1 58.7(2)
C2 C3 C4 C5 -0.3(4)
Fe1 C3 C4 C5 -59.4(2)
C2 C3 C4 Fe1 59.1(2)
O1 C1 C5 C4 178.5(3)
C2 C1 C5 C4 -1.2(4)
Fe1 C1 C5 C4 59.2(2)
O1 C1 C5 Fe1 119.3(3)
C2 C1 C5 Fe1 -60.4(2)
C3 C4 C5 C1 0.9(4)
Fe1 C4 C5 C1 -58.3(2)
C3 C4 C5 Fe1 59.2(2)
C10 C6 C7 C8 -0.7(4)
Fe1 C6 C7 C8 59.5(2)
C10 C6 C7 Fe1 -60.3(2)
C6 C7 C8 C9 0.0(4)
Fe1 C7 C8 C9 59.1(2)
C6 C7 C8 Fe1 -59.1(2)
C7 C8 C9 C10 0.7(4)
Fe1 C8 C9 C10 59.8(2)
C7 C8 C9 Fe1 -59.1(2)
C7 C6 C10 C9 1.1(4)
Fe1 C6 C10 C9 -58.9(2)
C7 C6 C10 Fe1 60.1(2)
C8 C9 C10 C6 -1.1(4)
Fe1 C9 C10 C6 58.7(2)
C8 C9 C10 Fe1 -59.8(2)
O1 C11 C12 C13 178.3(3)
C16 C11 C12 C13 -1.0(5)
C11 C12 C13 C14 0.1(5)
C12 C13 C14 C15 0.5(5)
C12 C13 C14 N1 -179.9(3)
C13 C14 C15 C16 -0.1(5)
N1 C14 C15 C16 -179.6(3)
C14 C15 C16 C11 -0.9(5)
O1 C11 C16 C15 -177.9(3)
C12 C11 C16 C15 1.5(5)
C13 C14 N1 O2 -179.7(3)
C15 C14 N1 O2 -0.1(5)
C13 C14 N1 O3 -0.1(5)
C15 C14 N1 O3 179.5(3)
C12 C11 O1 C1 3.4(5)
C16 C11 O1 C1 -177.2(3)
C5 C1 O1 C11 79.5(4)
C2 C1 O1 C11 -100.9(4)
Fe1 C1 O1 C11 170.1(2)
